data_1535124
loop_
_publ_author_name
'Belokoneva, E.L.'
'Antipin, M.Yu.'
'Dolgushin, F.M.'
'Mill', B.V.'
'Struchkov, Yu.T.'

_publ_section_title
;
 A study of intermediate structural states of Tl Sb O Ge O4 during phase
 transitions in the temperature range 123-293 K
;
_journal_name_full 'Zhurnal Neorganicheskoi Khimii'
_journal_page_first 1080
_journal_page_last 1086
_journal_volume 39
_journal_year 1994
_chemical_formula_sum 'Ge O5 Sb Tl'
_chemical_name_systematic 'Tl Sb O (Ge O4)'
_space_group_IT_number 52
_symmetry_space_group_name_Hall '-P 2n 2bc'
_symmetry_space_group_name_H-M 'P n a n'
_cell_angle_alpha 90
_cell_angle_beta 90
_cell_angle_gamma 90
_cell_formula_units_Z 8
_cell_length_a 13.331
_cell_length_b 6.659
_cell_length_c 10.74
_cell_volume 953.402
_citation_journal_id_ASTM ZNOKAQ
_cod_data_source_file Belokoneva_ZNOKAQ_1994_1431.cif
_cod_data_source_block Ge1O5Sb1Tl1
_cod_original_cell_volume 953.4019
_cod_original_sg_symbol_Hall '-P 2a 2bc (-x,z,y)'
_cod_original_formula_sum 'Ge1 O5 Sb1 Tl1'
_cod_database_code 1535124

loop_
_symmetry_equiv_pos_as_xyz
x,y,z
-x+1/2,y,-z
x,-y+1/2,-z+1/2
-x+1/2,-y+1/2,z+1/2
-x,-y,-z
x-1/2,-y,z
-x,y-1/2,z-1/2
x-1/2,y-1/2,-z-1/2

loop_
_atom_site_label
_atom_site_type_symbol
_atom_site_fract_x
_atom_site_fract_y
_atom_site_fract_z
_atom_site_occupancy
_atom_site_U_iso_or_equiv
Sb2 Sb+5 0 0 0 1 0.0
Tl1 Tl+1 -0.1418 0.4552 0.1541 0.65 0.0
O1 O-2 -0.144 0.081 0.014 1 0.0
O4 O-2 -0.142 0.042 -0.287 1 0.0
O3 O-2 -0.028 -0.208 -0.124 1 0.0
Sb1 Sb+5 0.1307 0.25 0.25 1 0.0
O5 O-2 -0.24 -0.224 -0.129 1 0.0
Ge2 Ge+4 0.0682 0.75 0.25 1 0.0
Ge1 Ge+4 0.25 0.0668 0 1 0.0
O2 O-2 0.018 0.201 -0.134 1 0.0
Tl2 Tl+1 -0.138 0.4679 0.1059 0.35 0.0
